data_7713106
loop_
_publ_author_name
'Theodosopoulou, Dimitra'
'De La Pena, Miguel Alonso'
'Abou-Derhamine, Sary'
'Douair, Iskander'
'Roisnel, Thierry'
'Cordier, Marie'
'Piola, Lorenzo'
'Fernandez, Alvaro'
'Welle, Alexandre'
'Maron, Laurent'
'Carpentier, Jean-Francois'
'Kirillov, Evgueni'

_publ_section_title
;
 C1-Symmetric {Cyclopentadienyl/Indenyl}-Metallocene Catalysts: Synthesis,
 Structure, Isospecific Polymerization of Propylene and Stereocontrol
 Mechanism
;
_journal_name_full 'Dalton Transactions'
_journal_paper_doi 10.1039/D3DT01306E
_journal_year 2023
_chemical_compound_source 'synthesis as described'
_chemical_formula_moiety 'C35 H34 Cl2 Si Zr'
_chemical_formula_sum 'C35 H34 Cl2 Si Zr'
_chemical_formula_weight 644.83
_space_group_crystal_system monoclinic
_space_group_IT_number 14
_space_group_name_Hall '-P 2yn'
_space_group_name_H-M_alt 'P 1 21/n 1'
_atom_sites_solution_hydrogens geom
_atom_sites_solution_primary dual
_atom_sites_solution_secondary difmap
_audit_update_record
;
2023-03-13 deposited with the CCDC.	2023-05-19 downloaded from the CCDC.
;
_cell_angle_alpha 90
_cell_angle_beta 93.240(4)
_cell_angle_gamma 90
_cell_formula_units_Z 4
_cell_length_a 10.8073(10)
_cell_length_b 17.0431(16)
_cell_length_c 15.6166(16)
_cell_measurement_reflns_used 9867
_cell_measurement_temperature 150(2)
_cell_measurement_theta_max 27.4851
_cell_measurement_theta_min 2.2340
_cell_measurement_wavelength 0.710730
_cell_volume 2871.8(5)
_computing_cell_refinement 'APEX3 (Bruker, 2015)'
_computing_data_collection 'Bruker APEX3 (Bruker, 2015)'
_computing_data_reduction 'SAINT (Bruker, 2014)'
_computing_molecular_graphics
;
   'SXGRAPH (L. Farrugia, 1999), Mercury (CSD, 2020)'
;
_computing_publication_material 'CRYSCALC (T. Roisnel, local program, 2021)'
_computing_structure_refinement 'SHELXL-2019_2 (Sheldrick, 2019)'
_computing_structure_solution 'SHELXT (Sheldrick, 2015)'
_diffrn_ambient_temperature 150(2)
_diffrn_detector CMOS-PHOTON70
_diffrn_measured_fraction_theta_full 0.999
_diffrn_measured_fraction_theta_max 0.997
_diffrn_measurement_device_type 'D8 VENTURE Bruker AXS'
_diffrn_measurement_method 'rotation images'
_diffrn_orient_matrix_UB_11 0.0313543
_diffrn_orient_matrix_UB_12 0.0014419
_diffrn_orient_matrix_UB_13 0.0614644
_diffrn_orient_matrix_UB_21 0.0322066
_diffrn_orient_matrix_UB_22 -0.0547001
_diffrn_orient_matrix_UB_23 -0.0051837
_diffrn_orient_matrix_UB_31 0.0810486
_diffrn_orient_matrix_UB_32 0.0211786
_diffrn_orient_matrix_UB_33 -0.0175734
_diffrn_radiation_monochromator 'multilayer monochromator'
_diffrn_radiation_probe x-ray
_diffrn_radiation_source 'Incoatec microfocus sealed tube'
_diffrn_radiation_type MoK\a
_diffrn_radiation_wavelength 0.71073
_diffrn_reflns_av_R_equivalents 0.0417
_diffrn_reflns_av_unetI/netI 0.0316
_diffrn_reflns_limit_h_max 13
_diffrn_reflns_limit_h_min -14
_diffrn_reflns_limit_k_max 21
_diffrn_reflns_limit_k_min -22
_diffrn_reflns_limit_l_max 20
_diffrn_reflns_limit_l_min -20
_diffrn_reflns_number 33115
_diffrn_reflns_theta_full 25.242
_diffrn_reflns_theta_max 27.500
_diffrn_reflns_theta_min 2.534
_diffrn_source_current 1.00
_diffrn_source_power 50.0
_diffrn_source_voltage 50.00
_exptl_absorpt_coefficient_mu 0.635
_exptl_absorpt_correction_T_max 0.975
_exptl_absorpt_correction_T_min 0.913
_exptl_absorpt_correction_type multi-scan
_exptl_absorpt_process_details
;
  [Sheldrick, G.M. (2014). SADABS Bruker AXS Inc., Madison, Wisconsin, USA]
;
_exptl_crystal_colour yellow
_exptl_crystal_density_diffrn 1.491
_exptl_crystal_description prism
_exptl_crystal_F_000 1328
_exptl_crystal_size_max 0.090
_exptl_crystal_size_mid 0.050
_exptl_crystal_size_min 0.040
_refine_diff_density_max 0.415
_refine_diff_density_min -0.339
_refine_diff_density_rms 0.064
_refine_ls_extinction_method none
_refine_ls_goodness_of_fit_ref 1.027
_refine_ls_hydrogen_treatment constr
_refine_ls_matrix_type full
_refine_ls_number_parameters 359
_refine_ls_number_reflns 6571
_refine_ls_number_restraints 0
_refine_ls_restrained_S_all 1.027
_refine_ls_R_factor_all 0.0358
_refine_ls_R_factor_gt 0.0278
_refine_ls_shift/su_max 0.029
_refine_ls_shift/su_mean 0.000
_refine_ls_structure_factor_coef Fsqd
_refine_ls_weighting_details 'w=1/[\s^2^(Fo^2^)+(0.0263P)^2^+2.2226P] where P=(Fo^2^+2Fc^2^)/3'
_refine_ls_weighting_scheme calc
_refine_ls_wR_factor_gt 0.0635
_refine_ls_wR_factor_ref 0.0674
_reflns_number_gt 5690
_reflns_number_total 6571
_reflns_threshold_expression >2sigma(I)
_cod_data_source_file d3dt01306e2.cif
_cod_data_source_block 3k-Zr_MAP118
_cod_original_sg_symbol_H-M 'P 21/n'
_cod_database_code 7713106

loop_
_space_group_symop_operation_xyz
'x, y, z'
'-x+1/2, y+1/2, -z+1/2'
'-x, -y, -z'
'x-1/2, -y-1/2, z-1/2'

loop_
_atom_site_label
_atom_site_type_symbol
_atom_site_fract_x
_atom_site_fract_y
_atom_site_fract_z
_atom_site_U_iso_or_equiv
_atom_site_adp_type
_atom_site_occupancy
_atom_site_site_symmetry_order
_atom_site_calc_flag
_atom_site_refinement_flags_posn
_atom_site_refinement_flags_adp
_atom_site_refinement_flags_occupancy
_atom_site_disorder_assembly
_atom_site_disorder_group
Zr1 Zr 0.80738(2) 0.55492(2) 0.67905(2) 0.01313(5) Uani 1 1 d . . . . .
Cl2 Cl 0.87136(5) 0.68935(3) 0.69355(3) 0.02288(11) Uani 1 1 d . . . . .
Cl1 Cl 1.01111(4) 0.49483(3) 0.66619(3) 0.02347(11) Uani 1 1 d . . . . .
C1 C 0.76729(17) 0.45152(11) 0.78642(12) 0.0181(4) Uani 1 1 d . . . . .
C2 C 0.85030(17) 0.50215(11) 0.83420(11) 0.0184(4) Uani 1 1 d . . . . .
C3 C 0.79143(18) 0.57499(12) 0.84378(12) 0.0198(4) Uani 1 1 d . . . . .
C4 C 0.67141(17) 0.57053(11) 0.80133(12) 0.0183(4) Uani 1 1 d . . . . .
C5 C 0.65354(17) 0.49303(11) 0.76638(11) 0.0170(4) Uani 1 1 d . . . . .
C6 C 0.79519(19) 0.36616(11) 0.77318(13) 0.0235(4) Uani 1 1 d . . . . .
H6A H 0.878029 0.360745 0.751369 0.035 Uiso 1 1 calc R U . . .
H6B H 0.733576 0.343802 0.731648 0.035 Uiso 1 1 calc R U . . .
H6C H 0.792176 0.338240 0.827883 0.035 Uiso 1 1 calc R U . . .
C7 C 0.97329(19) 0.47785(13) 0.87478(13) 0.0257(4) Uani 1 1 d . . . . .
H7A H 1.016661 0.524061 0.898773 0.039 Uiso 1 1 calc R U . . .
H7B H 1.023123 0.453605 0.831431 0.039 Uiso 1 1 calc R U . . .
H7C H 0.960535 0.440001 0.920694 0.039 Uiso 1 1 calc R U . . .
C8 C 0.8418(2) 0.64269(13) 0.89595(13) 0.0273(5) Uani 1 1 d . . . . .
H8A H 0.832778 0.632046 0.956950 0.041 Uiso 1 1 calc R U . . .
H8B H 0.795869 0.690430 0.879407 0.041 Uiso 1 1 calc R U . . .
H8C H 0.929663 0.649918 0.885641 0.041 Uiso 1 1 calc R U . . .
C9 C 0.57810(19) 0.63574(12) 0.80442(13) 0.0246(4) Uani 1 1 d . . . . .
H9A H 0.543179 0.636613 0.860979 0.037 Uiso 1 1 calc R U . . .
H9B H 0.511548 0.627120 0.760161 0.037 Uiso 1 1 calc R U . . .
H9C H 0.618731 0.686004 0.794142 0.037 Uiso 1 1 calc R U . . .
C10 C 0.5060(2) 0.35783(12) 0.66841(14) 0.0264(4) Uani 1 1 d . . . . .
H10A H 0.476571 0.337516 0.722346 0.040 Uiso 1 1 calc R U . . .
H10B H 0.583160 0.331245 0.655587 0.040 Uiso 1 1 calc R U . . .
H10C H 0.443113 0.348182 0.621883 0.040 Uiso 1 1 calc R U . . .
C11 C 0.37744(18) 0.50740(13) 0.69008(14) 0.0260(4) Uani 1 1 d . . . . .
H11A H 0.324710 0.495786 0.638519 0.039 Uiso 1 1 calc R U . . .
H11B H 0.384287 0.564369 0.697461 0.039 Uiso 1 1 calc R U . . .
H11C H 0.340724 0.484411 0.740264 0.039 Uiso 1 1 calc R U . . .
C12 C 0.62291(17) 0.50961(11) 0.59019(11) 0.0161(4) Uani 1 1 d . . . . .
C13 C 0.72868(17) 0.47555(11) 0.55192(11) 0.0169(4) Uani 1 1 d . . . . .
C14 C 0.76073(19) 0.39006(11) 0.54404(13) 0.0230(4) Uani 1 1 d . . . . .
H14A H 0.837017 0.384751 0.513457 0.035 Uiso 1 1 calc R U . . .
H14B H 0.692979 0.362713 0.512136 0.035 Uiso 1 1 calc R U . . .
H14C H 0.773094 0.367027 0.601381 0.035 Uiso 1 1 calc R U . . .
C15 C 0.80099(17) 0.53450(11) 0.51671(11) 0.0164(4) Uani 1 1 d . . . . .
H15 H 0.878176 0.526911 0.491666 0.020 Uiso 1 1 calc R U . . .
C16 C 0.73919(16) 0.60734(11) 0.52491(11) 0.0156(4) Uani 1 1 d . . . . .
C17 C 0.62942(17) 0.59291(11) 0.57084(11) 0.0159(4) Uani 1 1 d . . . . .
C18 C 0.76472(17) 0.68345(11) 0.49506(11) 0.0160(4) Uani 1 1 d . . . . .
C19 C 0.87645(17) 0.70777(11) 0.44635(12) 0.0169(4) Uani 1 1 d . . . . .
H19 H 0.937690 0.664423 0.440276 0.020 Uiso 1 1 calc R U . . .
C20 C 0.93149(18) 0.77947(11) 0.49327(12) 0.0178(4) Uani 1 1 d . . . . .
C21 C 1.05235(18) 0.78940(12) 0.52465(12) 0.0209(4) Uani 1 1 d . . . . .
H21 H 1.111082 0.748373 0.519936 0.025 Uiso 1 1 calc R U . . .
C22 C 1.0874(2) 0.86036(12) 0.56340(13) 0.0258(4) Uani 1 1 d . . . . .
H22 H 1.170263 0.867405 0.585619 0.031 Uiso 1 1 calc R U . . .
C23 C 1.0028(2) 0.92040(12) 0.56978(13) 0.0247(4) Uani 1 1 d . . . . .
H23 H 1.027970 0.968687 0.595675 0.030 Uiso 1 1 calc R U . . .
C24 C 0.88009(19) 0.91043(12) 0.53824(12) 0.0212(4) Uani 1 1 d . . . . .
H24 H 0.821609 0.951653 0.542556 0.025 Uiso 1 1 calc R U . . .
C25 C 0.84511(17) 0.83995(11) 0.50079(12) 0.0179(4) Uani 1 1 d . . . . .
C26 C 0.71625(17) 0.81900(11) 0.46297(12) 0.0174(4) Uani 1 1 d . . . . .
H26 H 0.654281 0.861832 0.469579 0.021 Uiso 1 1 calc R U . . .
C27 C 0.73565(17) 0.79891(11) 0.36947(12) 0.0179(4) Uani 1 1 d . . . . .
C28 C 0.67917(18) 0.83374(12) 0.29772(13) 0.0222(4) Uani 1 1 d . . . . .
H28 H 0.621126 0.874992 0.303558 0.027 Uiso 1 1 calc R U . . .
C29 C 0.70805(19) 0.80785(13) 0.21662(13) 0.0261(4) Uani 1 1 d . . . . .
H29 H 0.668950 0.831261 0.166943 0.031 Uiso 1 1 calc R U . . .
C30 C 0.79299(19) 0.74849(13) 0.20804(13) 0.0258(4) Uani 1 1 d . . . . .
H30 H 0.812676 0.731715 0.152420 0.031 Uiso 1 1 calc R U . . .
C31 C 0.85036(18) 0.71278(12) 0.28015(13) 0.0215(4) Uani 1 1 d . . . . .
H31 H 0.908063 0.671386 0.274054 0.026 Uiso 1 1 calc R U . . .
C32 C 0.82203(17) 0.73850(11) 0.36049(12) 0.0173(4) Uani 1 1 d . . . . .
C33 C 0.68060(17) 0.74242(11) 0.50592(11) 0.0168(4) Uani 1 1 d . . . . .
C34 C 0.57263(17) 0.72915(11) 0.55147(12) 0.0175(4) Uani 1 1 d . . . . .
H34 H 0.516686 0.771239 0.559104 0.021 Uiso 1 1 calc R U . . .
C35 C 0.54740(17) 0.65677(11) 0.58470(12) 0.0171(4) Uani 1 1 d . . . . .
H35 H 0.476085 0.649206 0.616615 0.021 Uiso 1 1 calc R U . . .
Si1 Si 0.53441(5) 0.46492(3) 0.67866(3) 0.01657(11) Uani 1 1 d . . . . .

loop_
_atom_site_aniso_label
_atom_site_aniso_U_11
_atom_site_aniso_U_22
_atom_site_aniso_U_33
_atom_site_aniso_U_23
_atom_site_aniso_U_13
_atom_site_aniso_U_12
Zr1 0.01412(9) 0.01213(9) 0.01320(9) -0.00023(6) 0.00123(6) -0.00018(6)
Cl2 0.0302(3) 0.0149(2) 0.0232(2) -0.00054(17) -0.00178(19) -0.00437(18)
Cl1 0.0196(2) 0.0301(3) 0.0209(2) 0.00027(19) 0.00274(17) 0.00788(19)
C1 0.0194(9) 0.0194(9) 0.0155(8) 0.0046(7) 0.0010(7) -0.0017(7)
C2 0.0197(9) 0.0222(9) 0.0133(8) 0.0033(7) 0.0010(7) -0.0010(7)
C3 0.0216(9) 0.0232(10) 0.0148(9) -0.0014(7) 0.0035(7) -0.0051(8)
C4 0.0198(9) 0.0208(9) 0.0148(9) -0.0002(7) 0.0044(7) -0.0008(7)
C5 0.0193(9) 0.0181(9) 0.0138(8) 0.0023(7) 0.0039(7) -0.0021(7)
C6 0.0249(10) 0.0183(9) 0.0270(10) 0.0044(8) -0.0011(8) 0.0002(8)
C7 0.0225(10) 0.0336(11) 0.0202(10) 0.0058(9) -0.0048(8) -0.0005(9)
C8 0.0295(11) 0.0315(11) 0.0212(10) -0.0088(9) 0.0029(8) -0.0064(9)
C9 0.0253(10) 0.0250(10) 0.0240(10) -0.0069(8) 0.0066(8) 0.0025(8)
C10 0.0313(11) 0.0191(10) 0.0283(11) 0.0027(8) -0.0024(9) -0.0068(8)
C11 0.0190(10) 0.0315(11) 0.0276(11) 0.0025(9) 0.0024(8) -0.0018(8)
C12 0.0170(9) 0.0167(9) 0.0144(8) 0.0007(7) -0.0009(7) -0.0010(7)
C13 0.0208(9) 0.0160(9) 0.0138(8) -0.0016(7) -0.0018(7) 0.0005(7)
C14 0.0294(11) 0.0163(9) 0.0234(10) -0.0024(8) 0.0014(8) 0.0021(8)
C15 0.0189(9) 0.0177(9) 0.0128(8) -0.0002(7) 0.0014(7) 0.0011(7)
C16 0.0168(9) 0.0173(9) 0.0124(8) -0.0006(7) -0.0011(7) -0.0001(7)
C17 0.0169(9) 0.0173(9) 0.0132(8) 0.0006(7) -0.0005(7) -0.0011(7)
C18 0.0163(9) 0.0187(9) 0.0130(8) -0.0004(7) 0.0017(7) -0.0002(7)
C19 0.0175(9) 0.0161(9) 0.0175(9) 0.0017(7) 0.0038(7) 0.0019(7)
C20 0.0219(9) 0.0171(9) 0.0146(8) 0.0034(7) 0.0037(7) -0.0021(7)
C21 0.0209(9) 0.0220(10) 0.0200(9) 0.0041(8) 0.0016(7) 0.0005(8)
C22 0.0245(10) 0.0287(11) 0.0239(10) 0.0009(8) -0.0013(8) -0.0048(9)
C23 0.0314(11) 0.0226(10) 0.0204(10) -0.0020(8) 0.0031(8) -0.0066(9)
C24 0.0263(10) 0.0190(9) 0.0188(9) 0.0013(8) 0.0062(8) 0.0015(8)
C25 0.0207(9) 0.0191(9) 0.0144(8) 0.0030(7) 0.0050(7) -0.0012(7)
C26 0.0191(9) 0.0147(9) 0.0186(9) 0.0017(7) 0.0030(7) 0.0021(7)
C27 0.0185(9) 0.0174(9) 0.0179(9) 0.0029(7) 0.0020(7) -0.0040(7)
C28 0.0195(9) 0.0223(10) 0.0247(10) 0.0059(8) 0.0002(8) -0.0009(8)
C29 0.0268(10) 0.0332(11) 0.0178(9) 0.0057(8) -0.0019(8) -0.0064(9)
C30 0.0278(11) 0.0331(11) 0.0168(9) -0.0021(8) 0.0028(8) -0.0088(9)
C31 0.0206(9) 0.0210(10) 0.0231(10) -0.0026(8) 0.0051(8) -0.0040(8)
C32 0.0175(9) 0.0177(9) 0.0168(9) 0.0025(7) 0.0025(7) -0.0035(7)
C33 0.0186(9) 0.0173(9) 0.0143(8) 0.0014(7) 0.0000(7) 0.0009(7)
C34 0.0175(9) 0.0164(9) 0.0188(9) -0.0004(7) 0.0018(7) 0.0045(7)
C35 0.0142(8) 0.0205(9) 0.0167(9) 0.0003(7) 0.0021(7) 0.0012(7)
Si1 0.0161(2) 0.0162(2) 0.0174(2) 0.00117(19) 0.00028(19) -0.00231(19)

loop_
_atom_type_symbol
_atom_type_description
_atom_type_scat_dispersion_real
_atom_type_scat_dispersion_imag
_atom_type_scat_source
C C 0.0033 0.0016 'International Tables Vol C Tables 4.2.6.8 and 6.1.1.4'
H H 0.0000 0.0000 'International Tables Vol C Tables 4.2.6.8 and 6.1.1.4'
Cl Cl 0.1484 0.1585 'International Tables Vol C Tables 4.2.6.8 and 6.1.1.4'
Si Si 0.0817 0.0704 'International Tables Vol C Tables 4.2.6.8 and 6.1.1.4'
Zr Zr -2.9673 0.5597 'International Tables Vol C Tables 4.2.6.8 and 6.1.1.4'

loop_
_geom_angle_atom_site_label_1
_geom_angle_atom_site_label_2
_geom_angle_atom_site_label_3
_geom_angle
_geom_angle_site_symmetry_1
_geom_angle_site_symmetry_3
_geom_angle_publ_flag
Cl2 Zr1 Cl1 98.717(19) . . ?
Cl2 Zr1 C5 124.04(5) . . ?
Cl1 Zr1 C5 120.53(5) . . ?
Cl2 Zr1 C12 124.52(4) . . ?
Cl1 Zr1 C12 121.40(5) . . ?
C5 Zr1 C12 68.21(6) . . ?
Cl2 Zr1 C1 132.29(5) . . ?
Cl1 Zr1 C1 87.17(5) . . ?
C5 Zr1 C1 33.85(6) . . ?
C12 Zr1 C1 89.51(6) . . ?
Cl2 Zr1 C4 90.29(5) . . ?
Cl1 Zr1 C4 132.91(5) . . ?
C5 Zr1 C4 33.86(6) . . ?
C12 Zr1 C4 88.38(6) . . ?
C1 Zr1 C4 54.94(6) . . ?
Cl2 Zr1 C13 132.21(4) . . ?
Cl1 Zr1 C13 88.61(4) . . ?
C5 Zr1 C13 89.88(6) . . ?
C12 Zr1 C13 33.53(6) . . ?
C1 Zr1 C13 95.00(6) . . ?
C4 Zr1 C13 118.42(6) . . ?
Cl2 Zr1 C15 102.42(4) . . ?
Cl1 Zr1 C15 80.54(4) . . ?
C5 Zr1 C15 120.85(6) . . ?
C12 Zr1 C15 55.14(6) . . ?
C1 Zr1 C15 125.18(6) . . ?
C4 Zr1 C15 142.33(6) . . ?
C13 Zr1 C15 32.16(6) . . ?
Cl2 Zr1 C17 91.29(4) . . ?
Cl1 Zr1 C17 134.01(4) . . ?
C5 Zr1 C17 88.18(6) . . ?
C12 Zr1 C17 33.37(6) . . ?
C1 Zr1 C17 117.99(6) . . ?
C4 Zr1 C17 91.44(6) . . ?
C13 Zr1 C17 53.73(6) . . ?
C15 Zr1 C17 53.48(6) . . ?
Cl2 Zr1 C2 101.94(4) . . ?
Cl1 Zr1 C2 79.50(4) . . ?
C5 Zr1 C2 54.77(6) . . ?
C12 Zr1 C2 120.49(6) . . ?
C1 Zr1 C2 32.42(6) . . ?
C4 Zr1 C2 53.43(6) . . ?
C13 Zr1 C2 125.79(6) . . ?
C15 Zr1 C2 150.47(6) . . ?
C17 Zr1 C2 141.89(6) . . ?
Cl2 Zr1 C3 79.43(4) . . ?
Cl1 Zr1 C3 104.22(5) . . ?
C5 Zr1 C3 54.74(6) . . ?
C12 Zr1 C3 119.67(6) . . ?
C1 Zr1 C3 53.48(6) . . ?
C4 Zr1 C3 32.34(6) . . ?
C13 Zr1 C3 144.24(6) . . ?
C15 Zr1 C3 174.66(6) . . ?
C17 Zr1 C3 121.75(6) . . ?
C2 Zr1 C3 31.32(6) . . ?
Cl2 Zr1 C16 80.02(4) . . ?
Cl1 Zr1 C16 105.88(4) . . ?
C5 Zr1 C16 119.45(6) . . ?
C12 Zr1 C16 54.63(6) . . ?
C1 Zr1 C16 143.72(6) . . ?
C4 Zr1 C16 121.21(6) . . ?
C13 Zr1 C16 52.79(6) . . ?
C15 Zr1 C16 31.69(6) . . ?
C17 Zr1 C16 32.14(6) . . ?
C2 Zr1 C16 174.03(6) . . ?
C3 Zr1 C16 145.66(6) . . ?
C2 C1 C5 108.74(17) . . ?
C2 C1 C6 122.22(17) . . ?
C5 C1 C6 128.50(17) . . ?
C2 C1 Zr1 78.20(11) . . ?
C5 C1 Zr1 71.58(10) . . ?
C6 C1 Zr1 123.32(13) . . ?
C3 C2 C1 108.36(17) . . ?
C3 C2 C7 126.49(18) . . ?
C1 C2 C7 124.85(18) . . ?
C3 C2 Zr1 74.69(11) . . ?
C1 C2 Zr1 69.38(10) . . ?
C7 C2 Zr1 126.64(13) . . ?
C2 C3 C4 107.98(17) . . ?
C2 C3 C8 125.82(18) . . ?
C4 C3 C8 126.00(18) . . ?
C2 C3 Zr1 73.99(11) . . ?
C4 C3 Zr1 69.12(10) . . ?
C8 C3 Zr1 126.52(13) . . ?
C3 C4 C5 108.95(17) . . ?
C3 C4 C9 122.69(17) . . ?
C5 C4 C9 127.98(17) . . ?
C3 C4 Zr1 78.54(11) . . ?
C5 C4 Zr1 71.52(10) . . ?
C9 C4 Zr1 122.00(13) . . ?
C1 C5 C4 105.94(16) . . ?
C1 C5 Si1 124.95(14) . . ?
C4 C5 Si1 125.44(14) . . ?
C1 C5 Zr1 74.57(10) . . ?
C4 C5 Zr1 74.62(10) . . ?
Si1 C5 Zr1 99.32(8) . . ?
C1 C6 H6A 109.5 . . ?
C1 C6 H6B 109.5 . . ?
H6A C6 H6B 109.5 . . ?
C1 C6 H6C 109.5 . . ?
H6A C6 H6C 109.5 . . ?
H6B C6 H6C 109.5 . . ?
C2 C7 H7A 109.5 . . ?
C2 C7 H7B 109.5 . . ?
H7A C7 H7B 109.5 . . ?
C2 C7 H7C 109.5 . . ?
H7A C7 H7C 109.5 . . ?
H7B C7 H7C 109.5 . . ?
C3 C8 H8A 109.5 . . ?
C3 C8 H8B 109.5 . . ?
H8A C8 H8B 109.5 . . ?
C3 C8 H8C 109.5 . . ?
H8A C8 H8C 109.5 . . ?
H8B C8 H8C 109.5 . . ?
C4 C9 H9A 109.5 . . ?
C4 C9 H9B 109.5 . . ?
H9A C9 H9B 109.5 . . ?
C4 C9 H9C 109.5 . . ?
H9A C9 H9C 109.5 . . ?
H9B C9 H9C 109.5 . . ?
Si1 C10 H10A 109.5 . . ?
Si1 C10 H10B 109.5 . . ?
H10A C10 H10B 109.5 . . ?
Si1 C10 H10C 109.5 . . ?
H10A C10 H10C 109.5 . . ?
H10B C10 H10C 109.5 . . ?
Si1 C11 H11A 109.5 . . ?
Si1 C11 H11B 109.5 . . ?
H11A C11 H11B 109.5 . . ?
Si1 C11 H11C 109.5 . . ?
H11A C11 H11C 109.5 . . ?
H11B C11 H11C 109.5 . . ?
C13 C12 C17 104.96(16) . . ?
C13 C12 Si1 126.03(14) . . ?
C17 C12 Si1 125.41(14) . . ?
C13 C12 Zr1 74.15(10) . . ?
C17 C12 Zr1 76.47(10) . . ?
Si1 C12 Zr1 98.08(7) . . ?
C15 C13 C12 110.25(16) . . ?
C15 C13 C14 121.68(17) . . ?
C12 C13 C14 128.00(17) . . ?
C15 C13 Zr1 75.69(10) . . ?
C12 C13 Zr1 72.32(10) . . ?
C14 C13 Zr1 121.15(12) . . ?
C13 C14 H14A 109.5 . . ?
C13 C14 H14B 109.5 . . ?
H14A C14 H14B 109.5 . . ?
C13 C14 H14C 109.5 . . ?
H14A C14 H14C 109.5 . . ?
H14B C14 H14C 109.5 . . ?
C13 C15 C16 108.39(16) . . ?
C13 C15 Zr1 72.15(10) . . ?
C16 C15 Zr1 77.17(10) . . ?
C13 C15 H15 125.8 . . ?
C16 C15 H15 125.8 . . ?
Zr1 C15 H15 116.9 . . ?
C18 C16 C15 132.29(17) . . ?
C18 C16 C17 120.19(16) . . ?
C15 C16 C17 107.48(16) . . ?
C18 C16 Zr1 124.34(12) . . ?
C15 C16 Zr1 71.14(10) . . ?
C17 C16 Zr1 71.52(10) . . ?
C35 C17 C16 118.73(16) . . ?
C35 C17 C12 132.45(17) . . ?
C16 C17 C12 108.71(16) . . ?
C35 C17 Zr1 122.70(12) . . ?
C16 C17 Zr1 76.34(10) . . ?
C12 C17 Zr1 70.16(10) . . ?
C33 C18 C16 119.29(17) . . ?
C33 C18 C19 114.37(16) . . ?
C16 C18 C19 126.26(16) . . ?
C18 C19 C32 104.80(14) . . ?
C18 C19 C20 106.06(15) . . ?
C32 C19 C20 105.50(15) . . ?
C18 C19 H19 113.2 . . ?
C32 C19 H19 113.2 . . ?
C20 C19 H19 113.2 . . ?
C21 C20 C25 120.16(18) . . ?
C21 C20 C19 127.13(17) . . ?
C25 C20 C19 112.68(16) . . ?
C20 C21 C22 119.25(19) . . ?
C20 C21 H21 120.4 . . ?
C22 C21 H21 120.4 . . ?
C23 C22 C21 120.66(19) . . ?
C23 C22 H22 119.7 . . ?
C21 C22 H22 119.7 . . ?
C22 C23 C24 120.22(19) . . ?
C22 C23 H23 119.9 . . ?
C24 C23 H23 119.9 . . ?
C25 C24 C23 119.13(18) . . ?
C25 C24 H24 120.4 . . ?
C23 C24 H24 120.4 . . ?
C24 C25 C20 120.57(18) . . ?
C24 C25 C26 126.22(17) . . ?
C20 C25 C26 113.21(16) . . ?
C25 C26 C27 104.56(15) . . ?
C25 C26 C33 106.13(15) . . ?
C27 C26 C33 106.28(15) . . ?
C25 C26 H26 113.1 . . ?
C27 C26 H26 113.1 . . ?
C33 C26 H26 113.1 . . ?
C28 C27 C32 120.08(18) . . ?
C28 C27 C26 127.04(18) . . ?
C32 C27 C26 112.88(16) . . ?
C27 C28 C29 119.37(19) . . ?
C27 C28 H28 120.3 . . ?
C29 C28 H28 120.3 . . ?
C30 C29 C28 120.38(19) . . ?
C30 C29 H29 119.8 . . ?
C28 C29 H29 119.8 . . ?
C29 C30 C31 120.69(19) . . ?
C29 C30 H30 119.7 . . ?
C31 C30 H30 119.7 . . ?
C32 C31 C30 118.97(19) . . ?
C32 C31 H31 120.5 . . ?
C30 C31 H31 120.5 . . ?
C31 C32 C27 120.49(17) . . ?
C31 C32 C19 126.56(17) . . ?
C27 C32 C19 112.95(16) . . ?
C18 C33 C34 120.98(17) . . ?
C18 C33 C26 112.73(16) . . ?
C34 C33 C26 126.28(16) . . ?
C35 C34 C33 121.32(17) . . ?
C35 C34 H34 119.3 . . ?
C33 C34 H34 119.3 . . ?
C34 C35 C17 119.33(17) . . ?
C34 C35 H35 120.3 . . ?
C17 C35 H35 120.3 . . ?
C10 Si1 C11 104.07(10) . . ?
C10 Si1 C12 115.00(9) . . ?
C11 Si1 C12 114.57(9) . . ?
C10 Si1 C5 114.51(9) . . ?
C11 Si1 C5 114.80(9) . . ?
C12 Si1 C5 94.35(8) . . ?

loop_
_geom_bond_atom_site_label_1
_geom_bond_atom_site_label_2
_geom_bond_distance
_geom_bond_site_symmetry_2
_geom_bond_publ_flag
Zr1 Cl2 2.4000(5) . ?
Zr1 Cl1 2.4469(5) . ?
Zr1 C5 2.4481(18) . ?
Zr1 C12 2.4867(18) . ?
Zr1 C1 2.4874(18) . ?
Zr1 C4 2.4888(19) . ?
Zr1 C13 2.5108(18) . ?
Zr1 C15 2.5559(18) . ?
Zr1 C17 2.5703(17) . ?
Zr1 C2 2.6015(18) . ?
Zr1 C3 2.6105(19) . ?
Zr1 C16 2.6335(18) . ?
C1 C2 1.425(3) . ?
C1 C5 1.437(3) . ?
C1 C6 1.502(3) . ?
C2 C3 1.407(3) . ?
C2 C7 1.498(3) . ?
C3 C4 1.425(3) . ?
C3 C8 1.497(3) . ?
C4 C5 1.438(3) . ?
C4 C9 1.503(3) . ?
C5 Si1 1.8879(19) . ?
C6 H6A 0.9800 . ?
C6 H6B 0.9800 . ?
C6 H6C 0.9800 . ?
C7 H7A 0.9800 . ?
C7 H7B 0.9800 . ?
C7 H7C 0.9800 . ?
C8 H8A 0.9800 . ?
C8 H8B 0.9800 . ?
C8 H8C 0.9800 . ?
C9 H9A 0.9800 . ?
C9 H9B 0.9800 . ?
C9 H9C 0.9800 . ?
C10 Si1 1.856(2) . ?
C10 H10A 0.9800 . ?
C10 H10B 0.9800 . ?
C10 H10C 0.9800 . ?
C11 Si1 1.862(2) . ?
C11 H11A 0.9800 . ?
C11 H11B 0.9800 . ?
C11 H11C 0.9800 . ?
C12 C13 1.442(3) . ?
C12 C17 1.454(3) . ?
C12 Si1 1.8849(19) . ?
C13 C15 1.404(3) . ?
C13 C14 1.504(3) . ?
C14 H14A 0.9800 . ?
C14 H14B 0.9800 . ?
C14 H14C 0.9800 . ?
C15 C16 1.419(3) . ?
C15 H15 0.9500 . ?
C16 C18 1.411(3) . ?
C16 C17 1.442(3) . ?
C17 C35 1.428(3) . ?
C18 C33 1.372(3) . ?
C18 C19 1.521(3) . ?
C19 C32 1.526(2) . ?
C19 C20 1.528(3) . ?
C19 H19 1.0000 . ?
C20 C21 1.379(3) . ?
C20 C25 1.400(3) . ?
C21 C22 1.395(3) . ?
C21 H21 0.9500 . ?
C22 C23 1.379(3) . ?
C22 H22 0.9500 . ?
C23 C24 1.398(3) . ?
C23 H23 0.9500 . ?
C24 C25 1.379(3) . ?
C24 H24 0.9500 . ?
C25 C26 1.524(3) . ?
C26 C27 1.526(3) . ?
C26 C33 1.527(3) . ?
C26 H26 1.0000 . ?
C27 C28 1.380(3) . ?
C27 C32 1.402(3) . ?
C28 C29 1.393(3) . ?
C28 H28 0.9500 . ?
C29 C30 1.378(3) . ?
C29 H29 0.9500 . ?
C30 C31 1.394(3) . ?
C30 H30 0.9500 . ?
C31 C32 1.380(3) . ?
C31 H31 0.9500 . ?
C33 C34 1.419(3) . ?
C34 C35 1.372(3) . ?
C34 H34 0.9500 . ?
C35 H35 0.9500 . ?

loop_
_geom_torsion_atom_site_label_1
_geom_torsion_atom_site_label_2
_geom_torsion_atom_site_label_3
_geom_torsion_atom_site_label_4
_geom_torsion
_geom_torsion_site_symmetry_1
_geom_torsion_site_symmetry_2
_geom_torsion_site_symmetry_3
_geom_torsion_site_symmetry_4
_geom_torsion_publ_flag
C5 C1 C2 C3 -0.6(2) . . . . ?
C6 C1 C2 C3 -172.84(17) . . . . ?
Zr1 C1 C2 C3 65.04(13) . . . . ?
C5 C1 C2 C7 173.33(17) . . . . ?
C6 C1 C2 C7 1.1(3) . . . . ?
Zr1 C1 C2 C7 -121.00(18) . . . . ?
C5 C1 C2 Zr1 -65.68(13) . . . . ?
C6 C1 C2 Zr1 122.12(18) . . . . ?
C1 C2 C3 C4 -0.5(2) . . . . ?
C7 C2 C3 C4 -174.32(18) . . . . ?
Zr1 C2 C3 C4 61.12(13) . . . . ?
C1 C2 C3 C8 174.59(18) . . . . ?
C7 C2 C3 C8 0.7(3) . . . . ?
Zr1 C2 C3 C8 -123.8(2) . . . . ?
C1 C2 C3 Zr1 -61.61(13) . . . . ?
C7 C2 C3 Zr1 124.55(19) . . . . ?
C2 C3 C4 C5 1.4(2) . . . . ?
C8 C3 C4 C5 -173.63(18) . . . . ?
Zr1 C3 C4 C5 65.70(13) . . . . ?
C2 C3 C4 C9 174.92(17) . . . . ?
C8 C3 C4 C9 -0.1(3) . . . . ?
Zr1 C3 C4 C9 -120.82(18) . . . . ?
C2 C3 C4 Zr1 -64.27(13) . . . . ?
C8 C3 C4 Zr1 120.67(19) . . . . ?
C2 C1 C5 C4 1.5(2) . . . . ?
C6 C1 C5 C4 173.05(19) . . . . ?
Zr1 C1 C5 C4 -68.60(12) . . . . ?
C2 C1 C5 Si1 160.77(14) . . . . ?
C6 C1 C5 Si1 -27.7(3) . . . . ?
Zr1 C1 C5 Si1 90.69(13) . . . . ?
C2 C1 C5 Zr1 70.08(13) . . . . ?
C6 C1 C5 Zr1 -118.4(2) . . . . ?
C3 C4 C5 C1 -1.8(2) . . . . ?
C9 C4 C5 C1 -174.83(18) . . . . ?
Zr1 C4 C5 C1 68.56(12) . . . . ?
C3 C4 C5 Si1 -160.94(14) . . . . ?
C9 C4 C5 Si1 26.0(3) . . . . ?
Zr1 C4 C5 Si1 -90.59(14) . . . . ?
C3 C4 C5 Zr1 -70.35(13) . . . . ?
C9 C4 C5 Zr1 116.6(2) . . . . ?
C17 C12 C13 C15 4.1(2) . . . . ?
Si1 C12 C13 C15 -155.31(14) . . . . ?
Zr1 C12 C13 C15 -66.79(13) . . . . ?
C17 C12 C13 C14 -173.02(17) . . . . ?
Si1 C12 C13 C14 27.6(3) . . . . ?
Zr1 C12 C13 C14 116.10(18) . . . . ?
C17 C12 C13 Zr1 70.88(12) . . . . ?
Si1 C12 C13 Zr1 -88.52(13) . . . . ?
C12 C13 C15 C16 -4.7(2) . . . . ?
C14 C13 C15 C16 172.64(16) . . . . ?
Zr1 C13 C15 C16 -69.33(12) . . . . ?
C12 C13 C15 Zr1 64.65(12) . . . . ?
C14 C13 C15 Zr1 -118.03(17) . . . . ?
C13 C15 C16 C18 -174.35(18) . . . . ?
Zr1 C15 C16 C18 119.7(2) . . . . ?
C13 C15 C16 C17 3.3(2) . . . . ?
Zr1 C15 C16 C17 -62.69(12) . . . . ?
C13 C15 C16 Zr1 65.98(12) . . . . ?
C18 C16 C17 C35 0.5(2) . . . . ?
C15 C16 C17 C35 -177.50(16) . . . . ?
Zr1 C16 C17 C35 120.05(16) . . . . ?
C18 C16 C17 C12 177.24(16) . . . . ?
C15 C16 C17 C12 -0.74(19) . . . . ?
Zr1 C16 C17 C12 -63.19(12) . . . . ?
C18 C16 C17 Zr1 -119.58(16) . . . . ?
C15 C16 C17 Zr1 62.45(12) . . . . ?
C13 C12 C17 C35 174.16(18) . . . . ?
Si1 C12 C17 C35 -26.3(3) . . . . ?
Zr1 C12 C17 C35 -116.6(2) . . . . ?
C13 C12 C17 C16 -1.99(19) . . . . ?
Si1 C12 C17 C16 157.58(13) . . . . ?
Zr1 C12 C17 C16 67.22(12) . . . . ?
C13 C12 C17 Zr1 -69.20(12) . . . . ?
Si1 C12 C17 Zr1 90.36(13) . . . . ?
C15 C16 C18 C33 173.71(18) . . . . ?
C17 C16 C18 C33 -3.7(3) . . . . ?
Zr1 C16 C18 C33 -91.00(19) . . . . ?
C15 C16 C18 C19 -3.0(3) . . . . ?
C17 C16 C18 C19 179.65(16) . . . . ?
Zr1 C16 C18 C19 92.3(2) . . . . ?
C33 C18 C19 C32 -57.5(2) . . . . ?
C16 C18 C19 C32 119.33(19) . . . . ?
C33 C18 C19 C20 53.8(2) . . . . ?
C16 C18 C19 C20 -129.35(18) . . . . ?
C18 C19 C20 C21 126.1(2) . . . . ?
C32 C19 C20 C21 -123.1(2) . . . . ?
C18 C19 C20 C25 -55.67(19) . . . . ?
C32 C19 C20 C25 55.17(19) . . . . ?
C25 C20 C21 C22 -0.3(3) . . . . ?
C19 C20 C21 C22 177.77(18) . . . . ?
C20 C21 C22 C23 -0.6(3) . . . . ?
C21 C22 C23 C24 0.8(3) . . . . ?
C22 C23 C24 C25 0.0(3) . . . . ?
C23 C24 C25 C20 -0.9(3) . . . . ?
C23 C24 C25 C26 -179.81(18) . . . . ?
C21 C20 C25 C24 1.1(3) . . . . ?
C19 C20 C25 C24 -177.29(17) . . . . ?
C21 C20 C25 C26 -179.86(17) . . . . ?
C19 C20 C25 C26 1.8(2) . . . . ?
C24 C25 C26 C27 121.1(2) . . . . ?
C20 C25 C26 C27 -57.89(19) . . . . ?
C24 C25 C26 C33 -126.76(19) . . . . ?
C20 C25 C26 C33 54.2(2) . . . . ?
C25 C26 C27 C28 -122.5(2) . . . . ?
C33 C26 C27 C28 125.5(2) . . . . ?
C25 C26 C27 C32 57.0(2) . . . . ?
C33 C26 C27 C32 -55.0(2) . . . . ?
C32 C27 C28 C29 0.5(3) . . . . ?
C26 C27 C28 C29 179.99(18) . . . . ?
C27 C28 C29 C30 -0.6(3) . . . . ?
C28 C29 C30 C31 0.7(3) . . . . ?
C29 C30 C31 C32 -0.9(3) . . . . ?
C30 C31 C32 C27 0.8(3) . . . . ?
C30 C31 C32 C19 -178.97(18) . . . . ?
C28 C27 C32 C31 -0.7(3) . . . . ?
C26 C27 C32 C31 179.79(17) . . . . ?
C28 C27 C32 C19 179.14(17) . . . . ?
C26 C27 C32 C19 -0.4(2) . . . . ?
C18 C19 C32 C31 -124.5(2) . . . . ?
C20 C19 C32 C31 123.8(2) . . . . ?
C18 C19 C32 C27 55.7(2) . . . . ?
C20 C19 C32 C27 -56.0(2) . . . . ?
C16 C18 C33 C34 4.1(3) . . . . ?
C19 C18 C33 C34 -178.83(16) . . . . ?
C16 C18 C33 C26 -174.71(16) . . . . ?
C19 C18 C33 C26 2.3(2) . . . . ?
C25 C26 C33 C18 -56.8(2) . . . . ?
C27 C26 C33 C18 54.1(2) . . . . ?
C25 C26 C33 C34 124.46(19) . . . . ?
C27 C26 C33 C34 -124.62(19) . . . . ?
C18 C33 C34 C35 -1.3(3) . . . . ?
C26 C33 C34 C35 177.37(18) . . . . ?
C33 C34 C35 C17 -2.0(3) . . . . ?
C16 C17 C35 C34 2.3(3) . . . . ?
C12 C17 C35 C34 -173.50(18) . . . . ?
Zr1 C17 C35 C34 94.17(19) . . . . ?
C13 C12 Si1 C10 -41.51(19) . . . . ?
C17 C12 Si1 C10 163.15(15) . . . . ?
Zr1 C12 Si1 C10 -117.75(9) . . . . ?
C13 C12 Si1 C11 -162.05(15) . . . . ?
C17 C12 Si1 C11 42.61(18) . . . . ?
Zr1 C12 Si1 C11 121.71(9) . . . . ?
C13 C12 Si1 C5 78.13(17) . . . . ?
C17 C12 Si1 C5 -77.21(16) . . . . ?
Zr1 C12 Si1 C5 1.90(8) . . . . ?
C1 C5 Si1 C10 40.47(19) . . . . ?
C4 C5 Si1 C10 -164.21(16) . . . . ?
Zr1 C5 Si1 C10 118.10(9) . . . . ?
C1 C5 Si1 C11 160.81(15) . . . . ?
C4 C5 Si1 C11 -43.87(19) . . . . ?
Zr1 C5 Si1 C11 -121.56(9) . . . . ?
C1 C5 Si1 C12 -79.56(17) . . . . ?
C4 C5 Si1 C12 75.76(17) . . . . ?
Zr1 C5 Si1 C12 -1.93(8) . . . . ?
